data_2106604
loop_
_publ_author_name
'Tazzoli, V.'
'Riganti, V.'
'Giuseppetti, G.'
'Coda, A.'

_publ_section_title
;
 The crystal structure of sodium chlorite trihydrate, Na Cl O2 (H2 O)
;
_journal_name_full 'Acta Crystallographica B (24,1968-38,1982)'
_journal_page_first 1032
_journal_page_last 1037
_journal_volume 31
_journal_year 1975
_chemical_formula_sum 'Cl H6 Na O5'
_chemical_name_systematic 'Na (Cl O2) (H2 O)3'
_space_group_IT_number 2
_symmetry_space_group_name_Hall '-P 1'
_symmetry_space_group_name_H-M 'P -1'
_cell_angle_alpha 92.36
_cell_angle_beta 119.09
_cell_angle_gamma 104.73
_cell_formula_units_Z 2
_cell_length_a 6.96
_cell_length_b 8.842
_cell_length_c 5.504
_cell_volume 280.768
_citation_journal_id_ASTM ACBCAR
_cod_data_source_file Tazzoli_ACBCAR_1975_1947.cif
_cod_data_source_block H6Cl1Na1O5
_cod_original_cell_volume 280.7682
_cod_original_formula_sum 'H6 Cl1 Na1 O5'
_cod_database_code 2106604

loop_
_symmetry_equiv_pos_as_xyz
x,y,z
-x,-y,-z

loop_
_atom_site_label
_atom_site_type_symbol
_atom_site_fract_x
_atom_site_fract_y
_atom_site_fract_z
_atom_site_occupancy
_atom_site_U_iso_or_equiv
O3 O-2 0.401 0.1649 0.9201 1 0.0
O1 O-2 0.1868 0.7013 0.3576 1 0.0
H1 H+1 0.5469 0.1572 0.9503 1 0.0
H6 H+1 0.1005 0.4317 0.8354 1 0.0
H4 H+1 0.1278 0.2611 0.3054 1 0.0
H5 H+1 0.242 0.5739 0.0854 1 0.0
O2 O-2 0.1767 0.8669 -0.0113 1 0.0
H3 H+1 0.3216 0.271 0.6116 1 0.0
Na1 Na+1 0.5417 0.3953 0.278 1 0.0
O5 O-2 0.2523 0.5098 0.9532 1 0.0
Cl1 Cl+3 0.1841 0.8681 0.2785 1 0.0
O4 O-2 0.2795 0.3241 0.4533 1 0.0
H2 H+1 0.3214 0.0654 0.9422 1 0.0
